data_2001129
loop_
_publ_author_name
'Garcia, E.'
'Ryan, R. R.'

_publ_section_title
;
 Structure of the laser host material LiYF~4~
;
_journal_issue 12
_journal_name_full 'Acta Crystallographica Section C'
_journal_page_first 2053
_journal_page_last 2054
_journal_paper_doi 10.1107/S0108270193005876
_journal_volume 49
_journal_year 1993
_chemical_formula_sum 'F4 Li Y'
_chemical_formula_weight 171.8
_space_group_crystal_system tetragonal
_space_group_IT_number 88
_space_group_name_Hall '-I 4ad'
_space_group_name_H-M_alt 'I 41/a :2'
_cell_angle_alpha 90.0
_cell_angle_beta 90.0
_cell_angle_gamma 90.0
_cell_formula_units_Z 4
_cell_length_a 5.1640(10)
_cell_length_b 5.1640(10)
_cell_length_c 10.741(2)
_cell_volume 286.43(9)
_diffrn_radiation_type Mo
_diffrn_radiation_wavelength 0.7107
_exptl_absorpt_coefficient_mu 20.4
_exptl_crystal_density_diffrn 3.99
_exptl_crystal_F_000 312
_cod_data_source_file hh0619.cif
_cod_data_source_block hh0619a
_cod_original_cell_volume 286.50(10)
_cod_original_sg_symbol_Hall 'I 41/a'
_cod_original_sg_symbol_H-M 'I 1'
_cod_original_formula_sum 'F4 Li1 Y1'
_cod_database_code 2001129

loop_
_space_group_symop_id
_space_group_symop_operation_xyz
1 x,y,z
2 -y+3/4,x+1/4,z+1/4
3 -x+1/2,-y,z+1/2
4 y+3/4,-x+3/4,z+3/4
5 -x,-y,-z
6 y+1/4,-x+3/4,-z+3/4
7 x+1/2,y,-z+1/2
8 -y+1/4,x+1/4,-z+1/4
9 x+1/2,y+1/2,z+1/2
10 -y+1/4,x+3/4,z+3/4
11 -x,-y+1/2,z
12 y+1/4,-x+1/4,z+1/4
13 -x+1/2,-y+1/2,-z+1/2
14 y+3/4,-x+1/4,-z+1/4
15 x,y+1/2,-z
16 -y+3/4,x+3/4,-z+3/4

loop_
_atom_site_label
_atom_site_fract_x
_atom_site_fract_y
_atom_site_fract_z
_atom_site_U_iso_or_equiv
Y .0 .2500 .6250 .100(10)
Li .0 .2500 .1250 .20(2)
F .2183(2) .5855(2) .54370(10) .170(10)
